data_2214582
loop_
_publ_author_name
'Sui, Yan'
'Hu, Rong-Hua'
'Peng, Jia-Long'
'Ng, Seik Weng'

_publ_section_title
'[\m~2~-<i>N</i>,<i>N</i>'-Bis(2-oxy-3-ethoxybenzylidene)propane-1,2-diamine](methanol)trinitratocopper(II)lutetium(III)'
_journal_coeditor_code CI2404
_journal_issue 8
_journal_name_full 'Acta Crystallographica Section E'
_journal_page_first m2120
_journal_page_last m2121
_journal_paper_doi 10.1107/S1600536807032916
_journal_volume 63
_journal_year 2007
_chemical_formula_iupac '[Cu Lu (C21 H22 N2 O4) (C H4 O) (N O3)3]'
_chemical_formula_moiety '[Cu Lu (C21 H22 N2 O4) (C H4 O) (N O3)3]'
_chemical_formula_sum 'C22 H28 Cu Lu N5 O14'
_chemical_formula_weight 825.00
_chemical_name_systematic
;
[\m~2~-N,N'-Bis(2-oxy-3-ethoxybenzylidene)ethylene-1,2-diamine]
(methanol)tris(nitrato)copper(II)lutetium(III)
;
_space_group_IT_number 14
_symmetry_cell_setting monoclinic
_symmetry_space_group_name_Hall '-P 2ybc'
_symmetry_space_group_name_H-M 'P 1 21/c 1'
_atom_sites_solution_hydrogens geom
_atom_sites_solution_primary direct
_atom_sites_solution_secondary difmap
_audit_creation_method SHELXL97
_cell_angle_alpha 90.00
_cell_angle_beta 93.1260(10)
_cell_angle_gamma 90.00
_cell_formula_units_Z 4
_cell_length_a 9.1795(5)
_cell_length_b 20.4070(10)
_cell_length_c 15.7058(9)
_cell_measurement_reflns_used 4544
_cell_measurement_temperature 295(2)
_cell_measurement_theta_max 22.2
_cell_measurement_theta_min 2.4
_cell_volume 2937.7(3)
_computing_cell_refinement 'SAINT (Bruker, 2004)'
_computing_data_collection 'APEX2 (Bruker, 2004)'
_computing_data_reduction SAINT
_computing_molecular_graphics 'X-SEED (Barbour, 2001)'
_computing_publication_material 'publCIF (Westrip, 2007)'
_computing_structure_refinement 'SHELXL97 (Sheldrick, 1997)'
_computing_structure_solution 'SHELXS97 (Sheldrick, 1997)'
_diffrn_ambient_temperature 295(2)
_diffrn_measured_fraction_theta_full 0.984
_diffrn_measured_fraction_theta_max 0.984
_diffrn_measurement_device_type 'Bruker APEXII area-detector'
_diffrn_measurement_method '\f and \w'
_diffrn_radiation_monochromator graphite
_diffrn_radiation_source 'fine-focus sealed tube'
_diffrn_radiation_type MoK\a
_diffrn_radiation_wavelength 0.71073
_diffrn_reflns_av_R_equivalents 0.0485
_diffrn_reflns_av_sigmaI/netI 0.0684
_diffrn_reflns_limit_h_max 11
_diffrn_reflns_limit_h_min -11
_diffrn_reflns_limit_k_max 26
_diffrn_reflns_limit_k_min -26
_diffrn_reflns_limit_l_max 20
_diffrn_reflns_limit_l_min -20
_diffrn_reflns_number 21167
_diffrn_reflns_theta_full 27.50
_diffrn_reflns_theta_max 27.50
_diffrn_reflns_theta_min 2.00
_diffrn_standards_number 0
_exptl_absorpt_coefficient_mu 4.140
_exptl_absorpt_correction_T_max 0.733
_exptl_absorpt_correction_T_min 0.183
_exptl_absorpt_correction_type multi-scan
_exptl_absorpt_process_details '(SADABS; Sheldrick, 1996)'
_exptl_crystal_colour red
_exptl_crystal_density_diffrn 1.865
_exptl_crystal_density_method 'not measured'
_exptl_crystal_description block
_exptl_crystal_F_000 1628
_exptl_crystal_size_max 0.20
_exptl_crystal_size_mid 0.09
_exptl_crystal_size_min 0.08
_refine_diff_density_max 1.197
_refine_diff_density_min -1.292
_refine_ls_extinction_method none
_refine_ls_goodness_of_fit_ref 1.072
_refine_ls_hydrogen_treatment constr
_refine_ls_matrix_type full
_refine_ls_number_parameters 394
_refine_ls_number_reflns 6636
_refine_ls_number_restraints 10
_refine_ls_restrained_S_all 1.072
_refine_ls_R_factor_all 0.1049
_refine_ls_R_factor_gt 0.0590
_refine_ls_shift/su_max 0.001
_refine_ls_shift/su_mean 0.000
_refine_ls_structure_factor_coef Fsqd
_refine_ls_weighting_details 'calc w = 1/[\s^2^(Fo^2^)+(0.1059P)^2^] where P=(Fo^2^+2Fc^2^)/3'
_refine_ls_weighting_scheme calc
_refine_ls_wR_factor_gt 0.1817
_refine_ls_wR_factor_ref 0.1962
_reflns_number_gt 3788
_reflns_number_total 6636
_reflns_threshold_expression I>2\s(I)
_cod_data_source_file ci2404.cif
_cod_data_source_block I
_cod_original_sg_symbol_H-M 'P 21/c'
_cod_database_code 2214582
_cod_database_fobs_code 2214582

loop_
_symmetry_equiv_pos_as_xyz
'x, y, z'
'-x, y+1/2, -z+1/2'
'-x, -y, -z'
'x, -y-1/2, z-1/2'

loop_
_atom_site_type_symbol
_atom_site_label
_atom_site_fract_x
_atom_site_fract_y
_atom_site_fract_z
_atom_site_U_iso_or_equiv
_atom_site_adp_type
_atom_site_calc_flag
_atom_site_refinement_flags
_atom_site_occupancy
_atom_site_disorder_assembly
_atom_site_disorder_group
Lu Lu1 0.36449(5) 0.34232(2) 0.25150(3) 0.05488(19) Uani d . 1 . .
Cu Cu1 0.32833(12) 0.50585(5) 0.30039(7) 0.0460(3) Uani d . 1 A .
O O1 0.1485(8) 0.3477(3) 0.1360(4) 0.0525(16) Uani d . 1 . .
O O2 0.2284(7) 0.4406(3) 0.2367(4) 0.0550(16) Uani d . 1 . .
O O3 0.4753(7) 0.4397(3) 0.3108(4) 0.0519(16) Uani d . 1 . .
O O4 0.6441(7) 0.3413(3) 0.2989(4) 0.0489(15) Uani d . 1 A .
O O5 0.4254(11) 0.5592(4) 0.1848(5) 0.101(3) Uani d . 1 . .
H H5O 0.4865 0.5875 0.1969 0.122 Uiso calc R 1 . .
O O6 0.1569(10) 0.3251(5) 0.3439(6) 0.097(3) Uani d . 1 . .
O O7 0.3518(12) 0.3407(5) 0.4097(5) 0.099(3) Uani d . 1 . .
O O8 0.1587(12) 0.3342(4) 0.4790(6) 0.093(3) Uani d . 1 . .
O O9 0.4776(8) 0.3859(4) 0.1229(5) 0.067(2) Uani d . 1 . .
O O10 0.4809(9) 0.2812(4) 0.1396(5) 0.071(2) Uani d . 1 . .
O O11 0.5937(12) 0.3224(5) 0.0349(6) 0.104(3) Uani d . 1 . .
O O12 0.2362(8) 0.2317(3) 0.2230(6) 0.075(2) Uani d . 1 . .
O O13 0.4277(8) 0.2285(3) 0.3023(5) 0.067(2) Uani d . 1 . .
O O14 0.3179(10) 0.1381(3) 0.2648(6) 0.086(3) Uani d . 1 . .
N N1 0.1675(10) 0.5659(3) 0.3038(6) 0.064(2) Uani d D 1 . .
N N2 0.4260(9) 0.5652(3) 0.3773(5) 0.053(2) Uani d D 1 . .
N N3 0.2196(11) 0.3338(4) 0.4138(6) 0.056(2) Uani d . 1 . .
N N4 0.5218(12) 0.3308(5) 0.0953(7) 0.070(3) Uani d . 1 . .
N N5 0.3281(10) 0.1984(4) 0.2624(5) 0.055(2) Uani d . 1 . .
C C1 0.1685(19) 0.3436(7) -0.0203(8) 0.107(5) Uani d . 1 . .
H H1A 0.1514 0.3160 -0.0693 0.160 Uiso calc R 1 . .
H H1B 0.2687 0.3574 -0.0167 0.160 Uiso calc R 1 . .
H H1C 0.1062 0.3813 -0.0253 0.160 Uiso calc R 1 . .
C C2 0.1348(14) 0.3045(5) 0.0622(6) 0.069(3) Uani d . 1 . .
H H2A 0.0367 0.2868 0.0565 0.082 Uiso calc R 1 . .
H H2B 0.2025 0.2681 0.0698 0.082 Uiso calc R 1 . .
C C3 0.0473(10) 0.3983(4) 0.1446(6) 0.050(2) Uani d . 1 . .
C C4 -0.0902(14) 0.3990(6) 0.1026(7) 0.081(4) Uani d . 1 . .
H H4 -0.1196 0.3659 0.0647 0.097 Uiso calc R 1 . .
C C5 -0.1824(13) 0.4515(7) 0.1197(8) 0.086(4) Uani d . 1 . .
H H5 -0.2774 0.4521 0.0959 0.103 Uiso calc R 1 . .
C C6 -0.1351(12) 0.5010(5) 0.1702(8) 0.070(3) Uani d . 1 A .
H H6 -0.1970 0.5363 0.1781 0.084 Uiso calc R 1 . .
C C7 0.0070(10) 0.5015(5) 0.2122(7) 0.056(2) Uani d . 1 . .
C C8 0.0955(9) 0.4482(4) 0.1980(6) 0.048(2) Uani d . 1 A .
C C9 0.0390(13) 0.5572(5) 0.2657(7) 0.063(3) Uani d . 1 A .
H H9 -0.0338 0.5879 0.2735 0.076 Uiso calc R 1 . .
C C10 0.2161(17) 0.6300(6) 0.3366(12) 0.053(4) Uani d PD 0.50 A 1
H H10 0.2633 0.6537 0.2913 0.063 Uiso calc PR 0.50 A 1
C C10' 0.187(2) 0.6104(6) 0.3762(10) 0.053(4) Uani d PD 0.50 A 2
H H10' 0.1607 0.5865 0.4273 0.063 Uiso calc PR 0.50 A 2
C C11 0.1109(15) 0.6748(6) 0.3762(10) 0.108(5) Uani d D 1 . .
H H11A 0.1626 0.7116 0.4011 0.163 Uiso calc PR 0.50 A 1
H H11B 0.0622 0.6517 0.4197 0.163 Uiso calc PR 0.50 A 1
H H11C 0.0402 0.6899 0.3334 0.163 Uiso calc PR 0.50 A 1
H H11D 0.0074 0.6677 0.3727 0.163 Uiso d PR 0.50 A 2
H H11E 0.1379 0.6985 0.4275 0.163 Uiso d PR 0.50 A 2
H H11F 0.1381 0.6996 0.3277 0.163 Uiso d PR 0.50 A 2
C C12 0.328(3) 0.6153(14) 0.4072(18) 0.096(8) Uani d PD 0.50 A 1
H H12A 0.3824 0.6547 0.4226 0.115 Uiso calc PR 0.50 A 1
H H12B 0.2805 0.5998 0.4570 0.115 Uiso calc PR 0.50 A 1
C C12' 0.347(2) 0.6264(10) 0.386(3) 0.096(8) Uani d PD 0.50 A 2
H H12C 0.3728 0.6575 0.3429 0.115 Uiso calc PR 0.50 A 2
H H12D 0.3696 0.6456 0.4419 0.115 Uiso calc PR 0.50 A 2
C C13 0.5558(15) 0.5608(5) 0.4052(7) 0.069(3) Uani d . 1 A .
H H13 0.5925 0.5951 0.4390 0.083 Uiso calc R 1 . .
C C14 0.6568(12) 0.5056(4) 0.3894(6) 0.053(2) Uani d . 1 . .
C C15 0.7976(13) 0.5104(5) 0.4195(6) 0.068(3) Uani d . 1 A .
H H15 0.8283 0.5477 0.4494 0.081 Uiso calc R 1 . .
C C16 0.8962(11) 0.4607(5) 0.4065(6) 0.057(2) Uani d . 1 . .
H H16 0.9939 0.4659 0.4242 0.068 Uiso calc R 1 A .
C C17 0.8500(11) 0.4039(5) 0.3676(6) 0.058(3) Uani d . 1 A .
H H17 0.9161 0.3701 0.3597 0.070 Uiso calc R 1 . .
C C18 0.7030(10) 0.3963(4) 0.3395(6) 0.046(2) Uani d . 1 . .
C C19 0.6058(10) 0.4479(4) 0.3458(5) 0.046(2) Uani d . 1 A .
C C20 0.7437(10) 0.2855(5) 0.2863(7) 0.062(3) Uani d . 1 . .
H H20A 0.8354 0.3019 0.2670 0.075 Uiso calc R 1 A .
H H20B 0.7011 0.2570 0.2422 0.075 Uiso calc R 1 . .
C C21 0.7735(12) 0.2457(6) 0.3676(8) 0.077(3) Uani d . 1 A .
H H21A 0.7709 0.1998 0.3541 0.115 Uiso calc R 1 . .
H H21B 0.7004 0.2553 0.4072 0.115 Uiso calc R 1 . .
H H21C 0.8680 0.2569 0.3926 0.115 Uiso calc R 1 . .
C C22 0.3956(19) 0.5501(8) 0.1039(9) 0.114(5) Uani d . 1 . .
H H22A 0.4755 0.5654 0.0723 0.171 Uiso calc R 1 . .
H H22B 0.3088 0.5739 0.0865 0.171 Uiso calc R 1 . .
H H22C 0.3805 0.5042 0.0931 0.171 Uiso calc R 1 . .

loop_
_atom_site_aniso_label
_atom_site_aniso_U_11
_atom_site_aniso_U_22
_atom_site_aniso_U_33
_atom_site_aniso_U_12
_atom_site_aniso_U_13
_atom_site_aniso_U_23
Lu1 0.0553(3) 0.0411(3) 0.0676(3) 0.00042(19) -0.0023(2) -0.0050(2)
Cu1 0.0493(7) 0.0293(5) 0.0591(7) 0.0017(5) 0.0012(5) -0.0057(5)
O1 0.057(4) 0.041(4) 0.058(4) 0.000(3) -0.010(3) -0.003(3)
O2 0.054(4) 0.036(3) 0.074(4) 0.012(3) -0.006(3) -0.009(3)
O3 0.047(4) 0.036(3) 0.070(4) 0.008(3) -0.018(3) -0.012(3)
O4 0.047(4) 0.034(3) 0.065(4) -0.006(3) 0.001(3) -0.011(3)
O5 0.135(9) 0.086(6) 0.084(6) -0.053(6) 0.017(6) 0.002(5)
O6 0.074(6) 0.145(9) 0.072(6) 0.021(6) 0.019(5) 0.023(5)
O7 0.101(8) 0.132(9) 0.062(5) -0.032(6) -0.010(5) -0.003(5)
O8 0.138(9) 0.076(6) 0.070(6) -0.008(5) 0.040(6) 0.007(4)
O9 0.066(5) 0.063(5) 0.074(5) -0.008(4) 0.009(4) 0.015(4)
O10 0.083(6) 0.060(5) 0.071(5) 0.005(4) 0.012(4) -0.019(4)
O11 0.119(8) 0.114(7) 0.085(6) -0.026(6) 0.061(6) -0.014(5)
O12 0.058(5) 0.046(4) 0.119(6) -0.013(4) -0.023(4) 0.011(4)
O13 0.057(5) 0.045(4) 0.096(5) -0.009(3) -0.018(4) 0.011(4)
O14 0.101(6) 0.031(4) 0.127(7) -0.013(4) 0.006(5) -0.014(4)
N1 0.064(6) 0.035(4) 0.092(6) 0.016(4) -0.007(5) -0.004(4)
N2 0.061(6) 0.031(4) 0.067(5) 0.003(4) -0.006(4) -0.008(4)
N3 0.069(7) 0.041(5) 0.060(6) -0.002(4) 0.015(5) -0.010(4)
N4 0.072(7) 0.066(7) 0.071(6) -0.020(5) -0.005(5) -0.001(5)
N5 0.070(6) 0.029(4) 0.068(5) 0.000(4) 0.023(5) -0.003(4)
C1 0.124(14) 0.143(14) 0.054(7) 0.011(10) 0.007(8) 0.003(8)
C2 0.086(8) 0.054(6) 0.064(7) -0.005(6) -0.016(6) -0.006(5)
C3 0.046(6) 0.044(5) 0.058(6) 0.002(4) -0.005(4) 0.009(4)
C4 0.101(10) 0.066(8) 0.071(8) 0.012(7) -0.027(7) 0.000(6)
C5 0.054(7) 0.112(11) 0.091(9) 0.020(7) -0.007(6) 0.025(8)
C6 0.057(7) 0.053(6) 0.101(9) 0.012(5) 0.012(6) 0.007(6)
C7 0.038(5) 0.057(6) 0.073(6) 0.008(4) -0.007(5) 0.020(5)
C8 0.029(5) 0.040(5) 0.076(6) 0.004(4) 0.000(4) 0.014(5)
C9 0.073(8) 0.043(6) 0.075(7) 0.025(5) 0.012(6) -0.001(5)
C10 0.077(11) 0.028(8) 0.051(11) 0.013(7) -0.009(9) 0.005(6)
C10' 0.077(11) 0.028(8) 0.051(11) 0.013(7) -0.009(9) 0.005(6)
C11 0.090(11) 0.083(9) 0.152(14) 0.015(8) 0.003(10) -0.003(9)
C12 0.107(13) 0.053(10) 0.124(18) 0.022(9) -0.024(11) -0.044(11)
C12' 0.107(13) 0.053(10) 0.124(18) 0.022(9) -0.024(11) -0.044(11)
C13 0.108(10) 0.037(5) 0.063(6) -0.012(6) 0.010(7) -0.020(5)
C14 0.069(7) 0.041(5) 0.049(5) -0.010(5) -0.005(5) -0.006(4)
C15 0.087(9) 0.060(7) 0.054(6) -0.032(6) -0.018(6) -0.005(5)
C16 0.051(6) 0.051(6) 0.065(6) -0.004(5) -0.020(5) -0.002(5)
C17 0.049(6) 0.061(6) 0.065(6) 0.010(5) 0.004(5) 0.004(5)
C18 0.045(6) 0.042(5) 0.049(5) -0.008(4) -0.003(4) -0.001(4)
C19 0.041(5) 0.049(5) 0.048(5) -0.009(4) 0.002(4) -0.005(4)
C20 0.037(6) 0.062(6) 0.087(7) 0.013(5) -0.010(5) -0.024(6)
C21 0.059(7) 0.064(7) 0.106(9) 0.000(6) -0.017(7) 0.010(7)
C22 0.159(16) 0.104(11) 0.080(10) -0.022(10) 0.010(10) 0.006(9)

loop_
_atom_type_symbol
_atom_type_description
_atom_type_scat_dispersion_real
_atom_type_scat_dispersion_imag
_atom_type_scat_source
C C 0.0033 0.0016 'International Tables Vol C Tables 4.2.6.8 and 6.1.1.4'
H H 0.0000 0.0000 'International Tables Vol C Tables 4.2.6.8 and 6.1.1.4'
N N 0.0061 0.0033 'International Tables Vol C Tables 4.2.6.8 and 6.1.1.4'
O O 0.0106 0.0060 'International Tables Vol C Tables 4.2.6.8 and 6.1.1.4'
Cu Cu 0.3201 1.2651 'International Tables Vol C Tables 4.2.6.8 and 6.1.1.4'
Lu Lu -0.4720 5.8584 'International Tables Vol C Tables 4.2.6.8 and 6.1.1.4'

loop_
_geom_angle_atom_site_label_1
_geom_angle_atom_site_label_2
_geom_angle_atom_site_label_3
_geom_angle
O2 Lu1 O3 63.0(2)
O2 Lu1 O10 127.6(2)
O3 Lu1 O10 120.6(3)
O2 Lu1 O9 81.9(2)
O3 Lu1 O9 80.3(2)
O10 Lu1 O9 51.7(3)
O2 Lu1 O6 76.1(3)
O3 Lu1 O6 102.3(3)
O10 Lu1 O6 136.6(3)
O9 Lu1 O6 153.3(3)
O2 Lu1 O7 93.2(3)
O3 Lu1 O7 70.5(3)
O10 Lu1 O7 139.0(3)
O9 Lu1 O7 149.2(3)
O6 Lu1 O7 48.4(3)
O2 Lu1 O13 157.8(2)
O3 Lu1 O13 123.9(2)
O10 Lu1 O13 69.8(3)
O9 Lu1 O13 119.3(3)
O6 Lu1 O13 81.7(3)
O7 Lu1 O13 72.2(3)
O2 Lu1 O12 119.5(2)
O3 Lu1 O12 167.1(2)
O10 Lu1 O12 69.0(3)
O9 Lu1 O12 112.3(3)
O6 Lu1 O12 67.6(3)
O7 Lu1 O12 96.7(3)
O13 Lu1 O12 48.7(2)
O2 Lu1 O1 61.3(2)
O3 Lu1 O1 121.59(19)
O10 Lu1 O1 82.4(2)
O9 Lu1 O1 75.8(2)
O6 Lu1 O1 80.5(3)
O7 Lu1 O1 128.1(3)
O13 Lu1 O1 114.3(2)
O12 Lu1 O1 66.0(2)
O2 Lu1 O4 122.4(2)
O3 Lu1 O4 60.70(18)
O10 Lu1 O4 75.1(2)
O9 Lu1 O4 77.8(2)
O6 Lu1 O4 126.9(3)
O7 Lu1 O4 79.4(3)
O13 Lu1 O4 72.4(2)
O12 Lu1 O4 118.2(2)
O1 Lu1 O4 152.5(2)
O2 Cu1 O3 82.3(3)
O2 Cu1 N2 172.7(3)
O3 Cu1 N2 95.1(3)
O2 Cu1 N1 96.5(3)
O3 Cu1 N1 171.4(3)
N2 Cu1 N1 85.0(3)
O2 Cu1 O5 96.4(3)
O3 Cu1 O5 95.7(3)
N2 Cu1 O5 90.6(3)
N1 Cu1 O5 92.9(4)
C3 O1 C2 119.6(8)
C3 O1 Lu1 116.5(5)
C2 O1 Lu1 123.7(6)
C8 O2 Cu1 124.5(5)
C8 O2 Lu1 127.1(5)
Cu1 O2 Lu1 108.0(3)
C19 O3 Cu1 125.1(6)
C19 O3 Lu1 129.2(5)
Cu1 O3 Lu1 105.7(3)
C18 O4 C20 117.2(7)
C18 O4 Lu1 118.2(5)
C20 O4 Lu1 124.6(5)
C22 O5 Cu1 128.7(9)
C22 O5 H5O 115.7
Cu1 O5 H5O 115.7
N3 O6 Lu1 99.5(7)
N3 O7 Lu1 98.9(7)
N4 O9 Lu1 96.7(6)
N4 O10 Lu1 97.9(6)
N5 O12 Lu1 95.8(5)
N5 O13 Lu1 98.4(5)
C9 N1 C10' 120.7(11)
C9 N1 C10 122.2(10)
C9 N1 Cu1 125.2(6)
C10' N1 Cu1 111.0(8)
C10 N1 Cu1 111.0(8)
C13 N2 C12' 119.9(13)
C13 N2 C12 122.0(13)
C13 N2 Cu1 125.9(6)
C12' N2 Cu1 112.7(12)
C12 N2 Cu1 111.9(12)
O8 N3 O7 123.8(11)
O8 N3 O6 123.5(11)
O7 N3 O6 112.7(9)
O11 N4 O9 126.5(10)
O11 N4 O10 120.1(10)
O9 N4 O10 113.4(9)
O13 N5 O12 116.7(8)
O13 N5 O14 122.1(9)
O12 N5 O14 121.1(9)
C2 C1 H1A 109.5
C2 C1 H1B 109.5
H1A C1 H1B 109.5
C2 C1 H1C 109.5
H1A C1 H1C 109.5
H1B C1 H1C 109.5
O1 C2 C1 109.7(9)
O1 C2 H2A 109.7
C1 C2 H2A 109.7
O1 C2 H2B 109.7
C1 C2 H2B 109.7
H2A C2 H2B 108.2
C8 C3 C4 122.3(9)
C8 C3 O1 114.3(8)
C4 C3 O1 123.4(9)
C3 C4 C5 117.2(11)
C3 C4 H4 121.4
C5 C4 H4 121.4
C6 C5 C4 120.7(11)
C6 C5 H5 119.7
C4 C5 H5 119.7
C5 C6 C7 122.4(10)
C5 C6 H6 118.8
C7 C6 H6 118.8
C8 C7 C9 127.9(9)
C8 C7 C6 116.6(10)
C9 C7 C6 115.4(9)
O2 C8 C3 116.5(8)
O2 C8 C7 122.9(9)
C3 C8 C7 120.6(9)
N1 C9 C7 121.9(8)
N1 C9 H9 119.0
C7 C9 H9 119.0
N1 C10 C11 120.1(12)
N1 C10 C12 105.3(17)
C11 C10 C12 104.3(11)
N1 C10 H10 108.9
C11 C10 H10 108.9
C12 C10 H10 108.9
N1 C10' C11 120.9(11)
N1 C10' C12' 107.1(18)
C11 C10' C12' 105.2(12)
N1 C10' H10' 107.6
C11 C10' H10' 107.6
C12' C10' H10' 107.6
C10 C11 H11A 109.5
C10 C11 H11B 109.5
H11A C11 H11B 109.5
C10 C11 H11C 109.5
H11A C11 H11C 109.5
H11B C11 H11C 109.5
C10' C11 H11D 109.3
C10' C11 H11E 110.2
H11D C11 H11E 109.5
C10' C11 H11F 108.9
H11D C11 H11F 109.5
H11E C11 H11F 109.5
N2 C12 C10 108.2(14)
N2 C12 H12A 110.1
C10 C12 H12A 110.1
N2 C12 H12B 110.1
C10 C12 H12B 110.1
H12A C12 H12B 108.4
N2 C12' C10' 107.1(15)
N2 C12' H12C 110.3
C10' C12' H12C 110.3
N2 C12' H12D 110.3
C10' C12' H12D 110.3
H12C C12' H12D 108.5
N2 C13 C14 125.8(9)
N2 C13 H13 117.1
C14 C13 H13 117.1
C15 C14 C19 120.5(9)
C15 C14 C13 118.6(9)
C19 C14 C13 120.9(9)
C16 C15 C14 121.0(9)
C16 C15 H15 119.5
C14 C15 H15 119.5
C17 C16 C15 119.9(9)
C17 C16 H16 120.0
C15 C16 H16 120.0
C16 C17 C18 120.2(9)
C16 C17 H17 119.9
C18 C17 H17 119.9
C19 C18 O4 114.3(8)
C19 C18 C17 120.4(8)
O4 C18 C17 125.2(8)
O3 C19 C18 117.0(8)
O3 C19 C14 125.3(8)
C18 C19 C14 117.7(8)
O4 C20 C21 112.5(9)
O4 C20 H20A 109.1
C21 C20 H20A 109.1
O4 C20 H20B 109.1
C21 C20 H20B 109.1
H20A C20 H20B 107.8
C20 C21 H21A 109.5
C20 C21 H21B 109.5
H21A C21 H21B 109.5
C20 C21 H21C 109.5
H21A C21 H21C 109.5
H21B C21 H21C 109.5
O5 C22 H22A 109.5
O5 C22 H22B 109.5
H22A C22 H22B 109.5
O5 C22 H22C 109.5
H22A C22 H22C 109.5
H22B C22 H22C 109.5

loop_
_geom_bond_atom_site_label_1
_geom_bond_atom_site_label_2
_geom_bond_distance
_geom_bond_publ_flag
Lu1 O1 2.616(7) yes
Lu1 O2 2.368(6) yes
Lu1 O3 2.397(6) yes
Lu1 O4 2.634(6) yes
Lu1 O6 2.482(8) yes
Lu1 O7 2.493(9) yes
Lu1 O9 2.485(7) yes
Lu1 O10 2.447(7) yes
Lu1 O12 2.574(7) yes
Lu1 O13 2.514(6) yes
Cu1 O2 1.874(6) yes
Cu1 O3 1.909(6) yes
Cu1 O5 2.335(8) yes
Cu1 N1 1.922(8) yes
Cu1 N2 1.900(8) yes
O1 C3 1.400(11) ?
O1 C2 1.458(11) ?
O2 C8 1.342(11) ?
O3 C19 1.301(10) ?
O4 C18 1.387(10) ?
O4 C20 1.481(10) ?
O5 C22 1.299(14) ?
O5 H5O 0.82 ?
O6 N3 1.225(12) ?
O7 N3 1.227(13) ?
O8 N3 1.193(11) ?
O9 N4 1.278(11) ?
O10 N4 1.296(11) ?
O11 N4 1.196(12) ?
O12 N5 1.224(10) ?
O13 N5 1.242(10) ?
O14 N5 1.235(10) ?
N1 C9 1.305(13) ?
N1 C10' 1.458(9) ?
N1 C10 1.466(9) ?
N2 C13 1.250(13) ?
N2 C12' 1.459(10) ?
N2 C12 1.458(10) ?
C1 C2 1.567(15) ?
C1 H1A 0.96 ?
C1 H1B 0.96 ?
C1 H1C 0.96 ?
C2 H2A 0.97 ?
C2 H2B 0.97 ?
C3 C8 1.376(13) ?
C3 C4 1.392(14) ?
C4 C5 1.402(16) ?
C4 H4 0.93 ?
C5 C6 1.342(17) ?
C5 H5 0.93 ?
C6 C7 1.429(15) ?
C6 H6 0.93 ?
C7 C8 1.385(13) ?
C7 C9 1.433(14) ?
C9 H9 0.93 ?
C10 C11 1.490(10) ?
C10 C12 1.500(10) ?
C10 H10 0.98 ?
C10' C11 1.487(9) ?
C10' C12' 1.502(10) ?
C10' H10' 0.98 ?
C11 H11A 0.96 ?
C11 H11B 0.96 ?
C11 H11C 0.96 ?
C11 H11D 0.96 ?
C11 H11E 0.96 ?
C11 H11F 0.96 ?
C12 H12A 0.97 ?
C12 H12B 0.97 ?
C12' H12C 0.97 ?
C12' H12D 0.97 ?
C13 C14 1.488(14) ?
C13 H13 0.93 ?
C14 C15 1.355(15) ?
C14 C19 1.429(12) ?
C15 C16 1.383(15) ?
C15 H15 0.93 ?
C16 C17 1.367(14) ?
C16 H16 0.93 ?
C17 C18 1.405(13) ?
C17 H17 0.93 ?
C18 C19 1.387(12) ?
C20 C21 1.524(14) ?
C20 H20A 0.97 ?
C20 H20B 0.97 ?
C21 H21A 0.96 ?
C21 H21B 0.96 ?
C21 H21C 0.96 ?
C22 H22A 0.96 ?
C22 H22B 0.96 ?
C22 H22C 0.96 ?

loop_
_geom_hbond_atom_site_label_D
_geom_hbond_atom_site_label_H
_geom_hbond_atom_site_label_A
_geom_hbond_site_symmetry_A
_geom_hbond_distance_DH
_geom_hbond_distance_HA
_geom_hbond_distance_DA
_geom_hbond_angle_DHA
_geom_hbond_publ_flag
O5 H5O O14 2_655 0.82 2.13 2.930(10) 164 y

loop_
_geom_torsion_atom_site_label_1
_geom_torsion_atom_site_label_2
_geom_torsion_atom_site_label_3
_geom_torsion_atom_site_label_4
_geom_torsion
O2 Lu1 O1 C3 -17.2(6)
O3 Lu1 O1 C3 -36.6(7)
O10 Lu1 O1 C3 -158.0(6)
O9 Lu1 O1 C3 -105.6(6)
O6 Lu1 O1 C3 62.1(6)
O7 Lu1 O1 C3 52.4(7)
O13 Lu1 O1 C3 138.3(6)
O12 Lu1 O1 C3 131.7(6)
O4 Lu1 O1 C3 -122.9(6)
O2 Lu1 O1 C2 158.6(7)
O3 Lu1 O1 C2 139.3(6)
O10 Lu1 O1 C2 17.9(7)
O9 Lu1 O1 C2 70.3(7)
O6 Lu1 O1 C2 -122.1(7)
O7 Lu1 O1 C2 -131.7(7)
O13 Lu1 O1 C2 -45.8(7)
O12 Lu1 O1 C2 -52.5(7)
O4 Lu1 O1 C2 52.9(8)
O3 Cu1 O2 C8 -178.4(7)
N1 Cu1 O2 C8 10.2(7)
O5 Cu1 O2 C8 -83.5(7)
O3 Cu1 O2 Lu1 8.3(3)
N1 Cu1 O2 Lu1 -163.1(3)
O5 Cu1 O2 Lu1 103.2(3)
O3 Lu1 O2 C8 179.5(8)
O10 Lu1 O2 C8 70.3(8)
O9 Lu1 O2 C8 96.3(7)
O6 Lu1 O2 C8 -68.6(7)
O7 Lu1 O2 C8 -114.3(7)
O13 Lu1 O2 C8 -66.5(10)
O12 Lu1 O2 C8 -14.8(8)
O1 Lu1 O2 C8 18.0(7)
O4 Lu1 O2 C8 166.2(7)
O3 Lu1 O2 Cu1 -7.3(3)
O10 Lu1 O2 Cu1 -116.5(3)
O9 Lu1 O2 Cu1 -90.6(3)
O6 Lu1 O2 Cu1 104.5(4)
O7 Lu1 O2 Cu1 58.8(4)
O13 Lu1 O2 Cu1 106.6(6)
O12 Lu1 O2 Cu1 158.3(3)
O1 Lu1 O2 Cu1 -168.9(4)
O4 Lu1 O2 Cu1 -20.7(4)
O2 Cu1 O3 C19 173.7(8)
N2 Cu1 O3 C19 -13.2(8)
O5 Cu1 O3 C19 77.9(7)
O2 Cu1 O3 Lu1 -8.1(3)
N2 Cu1 O3 Lu1 165.1(3)
O5 Cu1 O3 Lu1 -103.9(3)
O2 Lu1 O3 C19 -174.7(8)
O10 Lu1 O3 C19 -55.2(8)
O9 Lu1 O3 C19 -89.0(8)
O6 Lu1 O3 C19 118.0(7)
O7 Lu1 O3 C19 80.9(8)
O13 Lu1 O3 C19 29.9(8)
O12 Lu1 O3 C19 80.8(13)
O1 Lu1 O3 C19 -155.7(7)
O4 Lu1 O3 C19 -7.7(7)
O2 Lu1 O3 Cu1 7.1(3)
O10 Lu1 O3 Cu1 126.7(3)
O9 Lu1 O3 Cu1 92.8(3)
O6 Lu1 O3 Cu1 -60.1(3)
O7 Lu1 O3 Cu1 -97.2(4)
O13 Lu1 O3 Cu1 -148.3(3)
O12 Lu1 O3 Cu1 -97.3(10)
O1 Lu1 O3 Cu1 26.1(4)
O4 Lu1 O3 Cu1 174.2(4)
O2 Lu1 O4 C18 18.9(7)
O3 Lu1 O4 C18 5.3(6)
O10 Lu1 O4 C18 144.2(6)
O9 Lu1 O4 C18 90.9(6)
O6 Lu1 O4 C18 -78.0(7)
O7 Lu1 O4 C18 -68.2(6)
O13 Lu1 O4 C18 -142.7(6)
O12 Lu1 O4 C18 -160.1(6)
O1 Lu1 O4 C18 108.1(6)
O2 Lu1 O4 C20 -161.9(7)
O3 Lu1 O4 C20 -175.6(7)
O10 Lu1 O4 C20 -36.6(7)
O9 Lu1 O4 C20 -89.9(7)
O6 Lu1 O4 C20 101.1(7)
O7 Lu1 O4 C20 111.0(7)
O13 Lu1 O4 C20 36.5(7)
O12 Lu1 O4 C20 19.1(8)
O1 Lu1 O4 C20 -72.7(8)
O2 Cu1 O5 C22 9.4(14)
O3 Cu1 O5 C22 92.3(13)
N2 Cu1 O5 C22 -172.5(13)
N1 Cu1 O5 C22 -87.5(13)
O2 Lu1 O6 N3 -103.6(7)
O3 Lu1 O6 N3 -45.8(7)
O10 Lu1 O6 N3 125.7(7)
O9 Lu1 O6 N3 -138.7(6)
O7 Lu1 O6 N3 3.7(6)
O13 Lu1 O6 N3 77.2(7)
O12 Lu1 O6 N3 125.9(7)
O1 Lu1 O6 N3 -166.2(7)
O4 Lu1 O6 N3 16.7(8)
O2 Lu1 O7 N3 64.6(6)
O3 Lu1 O7 N3 124.4(7)
O10 Lu1 O7 N3 -121.1(7)
O9 Lu1 O7 N3 144.0(6)
O6 Lu1 O7 N3 -3.6(6)
O13 Lu1 O7 N3 -98.3(7)
O12 Lu1 O7 N3 -55.6(7)
O1 Lu1 O7 N3 9.1(8)
O4 Lu1 O7 N3 -173.1(7)
O2 Lu1 O9 N4 -156.7(6)
O3 Lu1 O9 N4 139.4(6)
O10 Lu1 O9 N4 -2.9(6)
O6 Lu1 O9 N4 -122.4(8)
O7 Lu1 O9 N4 120.7(8)
O13 Lu1 O9 N4 15.9(7)
O12 Lu1 O9 N4 -38.1(6)
O1 Lu1 O9 N4 -94.3(6)
O4 Lu1 O9 N4 77.5(6)
O2 Lu1 O10 N4 36.4(7)
O3 Lu1 O10 N4 -41.5(7)
O9 Lu1 O10 N4 2.9(6)
O6 Lu1 O10 N4 148.2(6)
O7 Lu1 O10 N4 -136.5(6)
O13 Lu1 O10 N4 -159.7(7)
O12 Lu1 O10 N4 148.0(7)
O1 Lu1 O10 N4 80.8(6)
O4 Lu1 O10 N4 -83.2(6)
O2 Lu1 O12 N5 -160.1(5)
O3 Lu1 O12 N5 -62.5(13)
O10 Lu1 O12 N5 77.7(6)
O9 Lu1 O12 N5 106.7(6)
O6 Lu1 O12 N5 -102.2(6)
O7 Lu1 O12 N5 -62.6(6)
O13 Lu1 O12 N5 -3.4(5)
O1 Lu1 O12 N5 168.5(7)
O4 Lu1 O12 N5 18.9(7)
O2 Lu1 O13 N5 68.7(9)
O3 Lu1 O13 N5 170.1(5)
O10 Lu1 O13 N5 -76.0(6)
O9 Lu1 O13 N5 -91.6(6)
O6 Lu1 O13 N5 70.8(6)
O7 Lu1 O13 N5 119.7(6)
O12 Lu1 O13 N5 3.4(5)
O1 Lu1 O13 N5 -4.7(6)
O4 Lu1 O13 N5 -156.1(6)
O2 Cu1 N1 C9 -3.2(9)
N2 Cu1 N1 C9 -176.1(9)
O5 Cu1 N1 C9 93.6(9)
O2 Cu1 N1 C10' 156.9(11)
N2 Cu1 N1 C10' -15.9(11)
O5 Cu1 N1 C10' -106.3(11)
O2 Cu1 N1 C10 -169.1(10)
N2 Cu1 N1 C10 18.0(10)
O5 Cu1 N1 C10 -72.3(10)
O3 Cu1 N2 C13 12.6(9)
N1 Cu1 N2 C13 -176.0(9)
O5 Cu1 N2 C13 -83.1(9)
O3 Cu1 N2 C12' 178.6(18)
N1 Cu1 N2 C12' -10.0(18)
O5 Cu1 N2 C12' 82.9(18)
O3 Cu1 N2 C12 -162.6(17)
N1 Cu1 N2 C12 8.8(17)
O5 Cu1 N2 C12 101.7(17)
Lu1 O7 N3 O8 -175.4(8)
Lu1 O7 N3 O6 6.0(10)
Lu1 O6 N3 O8 175.4(8)
Lu1 O6 N3 O7 -6.0(10)
Lu1 O9 N4 O11 -175.5(11)
Lu1 O9 N4 O10 4.7(9)
Lu1 O10 N4 O11 175.4(10)
Lu1 O10 N4 O9 -4.8(9)
Lu1 O13 N5 O12 -6.0(9)
Lu1 O13 N5 O14 176.9(7)
Lu1 O12 N5 O13 5.8(9)
Lu1 O12 N5 O14 -177.0(7)
C3 O1 C2 C1 68.5(12)
Lu1 O1 C2 C1 -107.2(9)
C2 O1 C3 C8 -159.1(8)
Lu1 O1 C3 C8 16.9(10)
C2 O1 C3 C4 20.3(14)
Lu1 O1 C3 C4 -163.7(8)
C8 C3 C4 C5 -3.0(16)
O1 C3 C4 C5 177.7(10)
C3 C4 C5 C6 4.4(18)
C4 C5 C6 C7 -3.3(19)
C5 C6 C7 C8 0.5(17)
C5 C6 C7 C9 -178.3(11)
Cu1 O2 C8 C3 171.5(6)
Lu1 O2 C8 C3 -16.4(11)
Cu1 O2 C8 C7 -10.8(12)
Lu1 O2 C8 C7 161.2(7)
C4 C3 C8 O2 178.0(9)
O1 C3 C8 O2 -2.6(12)
C4 C3 C8 C7 0.4(15)
O1 C3 C8 C7 179.7(8)
C9 C7 C8 O2 2.1(16)
C6 C7 C8 O2 -176.6(9)
C9 C7 C8 C3 179.6(10)
C6 C7 C8 C3 1.0(14)
C10' N1 C9 C7 -161.7(12)
C10 N1 C9 C7 161.1(12)
Cu1 N1 C9 C7 -3.3(15)
C8 C7 C9 N1 5.5(17)
C6 C7 C9 N1 -175.8(10)
C9 N1 C10 C11 37(2)
C10' N1 C10 C11 -60.1(15)
Cu1 N1 C10 C11 -156.2(13)
C9 N1 C10 C12 154.4(17)
C10' N1 C10 C12 57(3)
Cu1 N1 C10 C12 -39.2(18)
C9 N1 C10' C11 -41(2)
C10 N1 C10' C11 61.2(14)
Cu1 N1 C10' C11 157.5(16)
C9 N1 C10' C12' -161.7(16)
C10 N1 C10' C12' -59(3)
Cu1 N1 C10' C12' 37.2(18)
N1 C10' C11 C10 -61.2(14)
C12' C10' C11 C10 60(3)
N1 C10 C11 C10' 59.8(14)
C12 C10 C11 C10' -58(3)
C13 N2 C12 C10 151.7(17)
C12' N2 C12 C10 63(6)
Cu1 N2 C12 C10 -33(3)
N1 C10 C12 N2 46(3)
C11 C10 C12 N2 173(2)
C13 N2 C12' C10' -160.6(17)
C12 N2 C12' C10' -59(5)
Cu1 N2 C12' C10' 32(3)
N1 C10' C12' N2 -44(3)
C11 C10' C12' N2 -174(2)
C12' N2 C13 C14 -170(2)
C12 N2 C13 C14 170(2)
Cu1 N2 C13 C14 -5.1(16)
N2 C13 C14 C15 175.5(10)
N2 C13 C14 C19 -6.5(16)
C19 C14 C15 C16 2.1(16)
C13 C14 C15 C16 -179.9(9)
C14 C15 C16 C17 -4.3(16)
C15 C16 C17 C18 1.1(15)
C20 O4 C18 C19 177.2(8)
Lu1 O4 C18 C19 -3.6(10)
C20 O4 C18 C17 1.7(13)
Lu1 O4 C18 C17 -179.1(7)
C16 C17 C18 C19 4.3(15)
C16 C17 C18 O4 179.6(9)
Cu1 O3 C19 C18 -173.2(6)
Lu1 O3 C19 C18 9.0(12)
Cu1 O3 C19 C14 6.3(13)
Lu1 O3 C19 C14 -171.5(6)
O4 C18 C19 O3 -2.5(12)
C17 C18 C19 O3 173.2(8)
O4 C18 C19 C14 178.0(8)
C17 C18 C19 C14 -6.3(13)
C15 C14 C19 O3 -176.4(9)
C13 C14 C19 O3 5.7(15)
C15 C14 C19 C18 3.2(14)
C13 C14 C19 C18 -174.8(9)
C18 O4 C20 C21 77.7(10)
Lu1 O4 C20 C21 -101.5(8)
